data_4111737
loop_
_publ_author_name
'Christopher J. Mortko'
'Miguel A. Garcia-Garibay'

_publ_section_title
;
 Green Chemistry Strategies Using Crystal-to-Crystal Photoreactions:
 Stereoselective Synthesis and Decarbonylation of
 trans-\a,\a'-Dialkenoylcyclohexanones
;
_journal_name_full 'Journal of the American Chemical Society'
_journal_page_first 7994
_journal_page_last 7995
_journal_paper_doi 10.1021/ja0508166
_journal_volume 127
_journal_year 2005
_chemical_formula_moiety 'C14 H18 O5'
_chemical_formula_sum 'C14 H18 O5'
_chemical_formula_weight 266.28
_chemical_name_systematic
;
  ?
;
_space_group_IT_number 43
_symmetry_cell_setting orthorhombic
_symmetry_space_group_name_Hall 'F 2 -2d'
_symmetry_space_group_name_H-M 'F d d 2'
_atom_sites_solution_hydrogens geom
_atom_sites_solution_primary direct
_atom_sites_solution_secondary difmap
_audit_creation_method SHELXL-97
_cell_angle_alpha 90.00
_cell_angle_beta 90.00
_cell_angle_gamma 90.00
_cell_formula_units_Z 16
_cell_length_a 25.083(10)
_cell_length_b 36.373(15)
_cell_length_c 5.759(2)
_cell_measurement_reflns_used 3445
_cell_measurement_temperature 120(2)
_cell_measurement_theta_max 28.165
_cell_measurement_theta_min 3.247
_cell_volume 5254(4)
_computing_cell_refinement 'Bruker SMART'
_computing_data_collection 'Bruker SMART'
_computing_data_reduction 'Bruker SAINT'
_computing_molecular_graphics 'Bruker SHELXTL'
_computing_publication_material 'Bruker SHELXTL'
_computing_structure_refinement 'SHELXL-97 (Sheldrick, 1997)'
_computing_structure_solution 'SHELXS-97 (Sheldrick, 1990)'
_diffrn_ambient_temperature 120(2)
_diffrn_measured_fraction_theta_full 0.995
_diffrn_measured_fraction_theta_max 0.977
_diffrn_measurement_device_type 'CCD area detector'
_diffrn_measurement_method 'phi and omega scans'
_diffrn_radiation_monochromator graphite
_diffrn_radiation_source 'fine-focus sealed tube'
_diffrn_radiation_type MoK\a
_diffrn_radiation_wavelength 0.71073
_diffrn_reflns_av_R_equivalents 0.0301
_diffrn_reflns_av_sigmaI/netI 0.0272
_diffrn_reflns_limit_h_max 28
_diffrn_reflns_limit_h_min -32
_diffrn_reflns_limit_k_max 48
_diffrn_reflns_limit_k_min -37
_diffrn_reflns_limit_l_max 7
_diffrn_reflns_limit_l_min -7
_diffrn_reflns_number 7987
_diffrn_reflns_theta_full 27.50
_diffrn_reflns_theta_max 28.26
_diffrn_reflns_theta_min 1.97
_exptl_absorpt_coefficient_mu 0.102
_exptl_absorpt_correction_T_max 0.9949
_exptl_absorpt_correction_T_min 0.9007
_exptl_absorpt_correction_type multi-scan
_exptl_absorpt_process_details 'Sadabs (Bruker)'
_exptl_crystal_colour colorless
_exptl_crystal_density_diffrn 1.347
_exptl_crystal_description parallelipiped
_exptl_crystal_F_000 2272
_exptl_crystal_size_max 0.60
_exptl_crystal_size_mid 0.10
_exptl_crystal_size_min 0.05
_refine_diff_density_max 0.252
_refine_diff_density_min -0.164
_refine_diff_density_rms 0.041
_refine_ls_abs_structure_details 'Flack H D (1983), Acta Cryst. A39, 876-881'
_refine_ls_abs_structure_Flack 0(10)
_refine_ls_extinction_method none
_refine_ls_goodness_of_fit_ref 1.088
_refine_ls_hydrogen_treatment constr
_refine_ls_matrix_type full
_refine_ls_number_parameters 176
_refine_ls_number_reflns 1754
_refine_ls_number_restraints 1
_refine_ls_restrained_S_all 1.088
_refine_ls_R_factor_all 0.0374
_refine_ls_R_factor_gt 0.0312
_refine_ls_shift/su_max 0.002
_refine_ls_shift/su_mean 0.000
_refine_ls_structure_factor_coef Fsqd
_refine_ls_weighting_details 'calc w=1/[\s^2^(Fo^2^)+(0.0435P)^2^+2.1503P] where P=(Fo^2^+2Fc^2^)/3'
_refine_ls_weighting_scheme calc
_refine_ls_wR_factor_gt 0.0752
_refine_ls_wR_factor_ref 0.0777
_reflns_number_gt 1587
_reflns_number_total 1754
_reflns_threshold_expression >2sigma(I)
_cod_data_source_file ja0508166si20050208_115127.cif
_cod_data_source_block gg2503sm
_cod_original_sg_symbol_Hall F2-2d
_cod_database_code 4111737

loop_
_symmetry_equiv_pos_as_xyz
'x, y, z'
'-x, -y, z'
'x+1/4, -y+1/4, z+1/4'
'-x+1/4, y+1/4, z+1/4'
'x, y+1/2, z+1/2'
'-x, -y+1/2, z+1/2'
'x+1/4, -y+3/4, z+3/4'
'-x+1/4, y+3/4, z+3/4'
'x+1/2, y, z+1/2'
'-x+1/2, -y, z+1/2'
'x+3/4, -y+1/4, z+3/4'
'-x+3/4, y+1/4, z+3/4'
'x+1/2, y+1/2, z'
'-x+1/2, -y+1/2, z'
'x+3/4, -y+3/4, z+1/4'
'-x+3/4, y+3/4, z+1/4'

loop_
_atom_site_label
_atom_site_type_symbol
_atom_site_fract_x
_atom_site_fract_y
_atom_site_fract_z
_atom_site_U_iso_or_equiv
_atom_site_adp_type
_atom_site_occupancy
_atom_site_symmetry_multiplicity
_atom_site_calc_flag
_atom_site_refinement_flags
O1 O 0.29640(5) 0.88850(3) 0.5105(2) 0.0204(3) Uani 1 1 d .
O2 O 0.36566(5) 1.00535(3) 0.2417(3) 0.0202(3) Uani 1 1 d .
O3 O 0.44468(5) 1.00702(4) 0.4230(3) 0.0283(3) Uani 1 1 d .
H3 H 0.4530 1.0197 0.3066 0.042 Uiso 1 1 calc R
O4 O 0.27602(5) 0.79885(4) 1.3079(3) 0.0237(3) Uani 1 1 d .
O5 O 0.35665(5) 0.79875(4) 1.1398(3) 0.0248(3) Uani 1 1 d .
H5 H 0.3636 0.7843 1.2495 0.037 Uiso 1 1 calc R
C1 C 0.27756(6) 0.90176(4) 0.6866(3) 0.0139(3) Uani 1 1 d .
C2 C 0.22865(7) 0.88393(4) 0.8040(3) 0.0149(4) Uani 1 1 d .
C3 C 0.19356(7) 0.91304(5) 0.9249(4) 0.0172(4) Uani 1 1 d .
H3A H 0.1742 0.9272 0.8050 0.021 Uiso 1 1 calc R
H3B H 0.1667 0.9004 1.0223 0.021 Uiso 1 1 calc R
C4 C 0.22506(7) 0.93961(5) 1.0763(4) 0.0179(4) Uani 1 1 d .
H4A H 0.2450 0.9258 1.1966 0.022 Uiso 1 1 calc R
H4B H 0.2005 0.9569 1.1551 0.022 Uiso 1 1 calc R
C5 C 0.26382(7) 0.96091(4) 0.9231(4) 0.0168(4) Uani 1 1 d .
H5A H 0.2834 0.9789 1.0200 0.020 Uiso 1 1 calc R
H5B H 0.2434 0.9748 0.8052 0.020 Uiso 1 1 calc R
C6 C 0.30457(6) 0.93568(4) 0.7983(3) 0.0136(4) Uani 1 1 d .
C7 C 0.34670(7) 0.92164(4) 0.9714(3) 0.0168(4) Uani 1 1 d .
H7A H 0.3717 0.9054 0.8908 0.025 Uiso 1 1 calc R
H7B H 0.3290 0.9080 1.0965 0.025 Uiso 1 1 calc R
H7C H 0.3661 0.9426 1.0372 0.025 Uiso 1 1 calc R
C8 C 0.32912(7) 0.95822(4) 0.6034(3) 0.0148(4) Uani 1 1 d .
H8 H 0.3073 0.9626 0.4715 0.018 Uiso 1 1 calc R
C9 C 0.37773(7) 0.97236(4) 0.5982(4) 0.0175(4) Uani 1 1 d .
H9 H 0.4020 0.9671 0.7204 0.021 Uiso 1 1 calc R
C10 C 0.39470(7) 0.99632(4) 0.4043(3) 0.0167(4) Uani 1 1 d .
C11 C 0.19534(7) 0.86354(5) 0.6196(4) 0.0205(4) Uani 1 1 d .
H11A H 0.1636 0.8529 0.6928 0.031 Uiso 1 1 calc R
H11B H 0.2168 0.8439 0.5504 0.031 Uiso 1 1 calc R
H11C H 0.1844 0.8809 0.4982 0.031 Uiso 1 1 calc R
C12 C 0.24791(7) 0.85575(4) 0.9819(3) 0.0161(4) Uani 1 1 d .
H12 H 0.2264 0.8525 1.1160 0.019 Uiso 1 1 calc R
C13 C 0.29143(7) 0.83543(5) 0.9684(3) 0.0188(4) Uani 1 1 d .
H13 H 0.3138 0.8377 0.8361 0.023 Uiso 1 1 calc R
C14 C 0.30608(7) 0.80932(4) 1.1543(4) 0.0178(4) Uani 1 1 d .

loop_
_atom_site_aniso_label
_atom_site_aniso_U_11
_atom_site_aniso_U_22
_atom_site_aniso_U_33
_atom_site_aniso_U_23
_atom_site_aniso_U_13
_atom_site_aniso_U_12
O1 0.0248(6) 0.0193(6) 0.0170(7) -0.0013(5) 0.0049(6) -0.0032(5)
O2 0.0181(6) 0.0187(6) 0.0239(7) 0.0041(6) 0.0002(6) -0.0039(5)
O3 0.0165(6) 0.0371(8) 0.0313(8) 0.0147(7) -0.0010(6) -0.0076(5)
O4 0.0212(6) 0.0241(7) 0.0258(8) 0.0104(6) 0.0023(6) 0.0050(5)
O5 0.0192(6) 0.0274(7) 0.0279(9) 0.0113(6) 0.0041(6) 0.0075(5)
C1 0.0145(8) 0.0130(7) 0.0143(9) 0.0029(7) -0.0021(7) 0.0010(6)
C2 0.0145(8) 0.0140(8) 0.0163(9) 0.0023(7) 0.0000(7) -0.0007(6)
C3 0.0130(8) 0.0166(8) 0.0220(10) 0.0027(7) 0.0009(7) 0.0025(6)
C4 0.0168(8) 0.0179(8) 0.0190(10) 0.0008(7) 0.0042(7) 0.0016(6)
C5 0.0165(8) 0.0133(7) 0.0205(10) -0.0005(7) 0.0034(7) 0.0019(6)
C6 0.0142(8) 0.0133(8) 0.0132(9) 0.0007(7) 0.0001(7) -0.0003(6)
C7 0.0156(8) 0.0168(8) 0.0178(10) 0.0016(7) -0.0014(7) 0.0009(6)
C8 0.0183(8) 0.0116(7) 0.0144(9) 0.0000(7) 0.0013(7) 0.0008(6)
C9 0.0184(8) 0.0156(8) 0.0186(10) 0.0015(7) 0.0002(7) -0.0005(6)
C10 0.0149(8) 0.0148(7) 0.0204(10) -0.0004(7) 0.0028(7) 0.0001(6)
C11 0.0210(9) 0.0214(8) 0.0192(10) 0.0027(8) -0.0026(8) -0.0050(7)
C12 0.0182(8) 0.0140(8) 0.0161(9) 0.0029(7) 0.0011(7) -0.0023(6)
C13 0.0204(9) 0.0175(8) 0.0186(10) 0.0048(7) 0.0035(8) 0.0023(7)
C14 0.0179(8) 0.0139(8) 0.0217(10) -0.0006(7) -0.0011(8) 0.0011(6)

loop_
_atom_type_symbol
_atom_type_description
_atom_type_scat_dispersion_real
_atom_type_scat_dispersion_imag
_atom_type_scat_source
C C 0.0033 0.0000 'International Tables Vol C Tables 4.2.6.8 and 6.1.1.4'
H H 0.0000 0.0000 'International Tables Vol C Tables 4.2.6.8 and 6.1.1.4'
O O 0.0106 0.0000 'International Tables Vol C Tables 4.2.6.8 and 6.1.1.4'

loop_
_geom_angle_atom_site_label_1
_geom_angle_atom_site_label_2
_geom_angle_atom_site_label_3
_geom_angle
C10 O3 H3 109.5
C14 O5 H5 109.5
O1 C1 C2 120.44(15)
O1 C1 C6 119.45(15)
C2 C1 C6 120.05(15)
C12 C2 C11 108.10(13)
C12 C2 C3 109.79(15)
C11 C2 C3 109.37(14)
C12 C2 C1 108.92(14)
C11 C2 C1 109.33(15)
C3 C2 C1 111.27(13)
C4 C3 C2 113.44(14)
C4 C3 H3A 108.9
C2 C3 H3A 108.9
C4 C3 H3B 108.9
C2 C3 H3B 108.9
H3A C3 H3B 107.7
C3 C4 C5 108.79(16)
C3 C4 H4A 109.9
C5 C4 H4A 109.9
C3 C4 H4B 109.9
C5 C4 H4B 109.9
H4A C4 H4B 108.3
C4 C5 C6 112.83(13)
C4 C5 H5A 109.0
C6 C5 H5A 109.0
C4 C5 H5B 109.0
C6 C5 H5B 109.0
H5A C5 H5B 107.8
C8 C6 C7 112.27(14)
C8 C6 C1 107.48(14)
C7 C6 C1 107.75(13)
C8 C6 C5 106.87(13)
C7 C6 C5 110.40(15)
C1 C6 C5 112.08(13)
C6 C7 H7A 109.5
C6 C7 H7B 109.5
H7A C7 H7B 109.5
C6 C7 H7C 109.5
H7A C7 H7C 109.5
H7B C7 H7C 109.5
C9 C8 C6 126.82(18)
C9 C8 H8 116.6
C6 C8 H8 116.6
C8 C9 C10 120.74(18)
C8 C9 H9 119.6
C10 C9 H9 119.6
O2 C10 O3 123.13(17)
O2 C10 C9 124.13(16)
O3 C10 C9 112.73(16)
C2 C11 H11A 109.5
C2 C11 H11B 109.5
H11A C11 H11B 109.5
C2 C11 H11C 109.5
H11A C11 H11C 109.5
H11B C11 H11C 109.5
C13 C12 C2 126.69(17)
C13 C12 H12 116.7
C2 C12 H12 116.7
C12 C13 C14 121.49(17)
C12 C13 H13 119.3
C14 C13 H13 119.3
O4 C14 O5 122.96(17)
O4 C14 C13 124.82(16)
O5 C14 C13 112.21(16)

loop_
_geom_bond_atom_site_label_1
_geom_bond_atom_site_label_2
_geom_bond_distance
O1 C1 1.218(2)
O2 C10 1.231(2)
O3 C10 1.317(2)
O3 H3 0.8400
O4 C14 1.223(2)
O5 C14 1.328(2)
O5 H5 0.8400
C1 C2 1.544(2)
C1 C6 1.548(2)
C2 C12 1.527(2)
C2 C11 1.542(3)
C2 C3 1.543(2)
C3 C4 1.523(3)
C3 H3A 0.9900
C3 H3B 0.9900
C4 C5 1.524(2)
C4 H4A 0.9900
C4 H4B 0.9900
C5 C6 1.550(2)
C5 H5A 0.9900
C5 H5B 0.9900
C6 C8 1.520(2)
C6 C7 1.540(2)
C7 H7A 0.9800
C7 H7B 0.9800
C7 H7C 0.9800
C8 C9 1.324(2)
C8 H8 0.9500
C9 C10 1.479(3)
C9 H9 0.9500
C11 H11A 0.9800
C11 H11B 0.9800
C11 H11C 0.9800
C12 C13 1.320(2)
C12 H12 0.9500
C13 C14 1.478(3)
C13 H13 0.9500

loop_
_geom_torsion_atom_site_label_1
_geom_torsion_atom_site_label_2
_geom_torsion_atom_site_label_3
_geom_torsion_atom_site_label_4
_geom_torsion
O1 C1 C2 C12 90.38(19)
C6 C1 C2 C12 -86.89(17)
O1 C1 C2 C11 -27.5(2)
C6 C1 C2 C11 155.19(15)
O1 C1 C2 C3 -148.45(16)
C6 C1 C2 C3 34.3(2)
C12 C2 C3 C4 72.69(18)
C11 C2 C3 C4 -168.85(15)
C1 C2 C3 C4 -48.0(2)
C2 C3 C4 C5 62.26(19)
C3 C4 C5 C6 -60.93(19)
O1 C1 C6 C8 31.8(2)
C2 C1 C6 C8 -150.91(14)
O1 C1 C6 C7 -89.41(19)
C2 C1 C6 C7 87.89(18)
O1 C1 C6 C5 148.93(16)
C2 C1 C6 C5 -33.8(2)
C4 C5 C6 C8 163.84(15)
C4 C5 C6 C7 -73.80(19)
C4 C5 C6 C1 46.3(2)
C7 C6 C8 C9 -15.0(2)
C1 C6 C8 C9 -133.29(17)
C5 C6 C8 C9 106.22(19)
C6 C8 C9 C10 -174.99(15)
C8 C9 C10 O2 1.7(3)
C8 C9 C10 O3 -178.00(16)
C11 C2 C12 C13 86.4(2)
C3 C2 C12 C13 -154.32(17)
C1 C2 C12 C13 -32.3(2)
C2 C12 C13 C14 179.27(16)
C12 C13 C14 O4 15.0(3)
C12 C13 C14 O5 -163.74(17)
